data_1549783
loop_
_publ_author_name
'Yang, Kai'
'Zhang, Guan'
'Song, Qiuling'

_publ_section_title
;
 Four-coordinate triarylborane synthesis <i>via</i> cascade B-Cl/C-B
 cross-metathesis and C-H bond borylation.
;
_journal_issue 39
_journal_name_full 'Chemical science'
_journal_page_first 7666
_journal_page_last 7672
_journal_paper_doi 10.1039/c8sc02281j
_journal_volume 9
_journal_year 2018
_chemical_formula_moiety 'C17 H14 B F N2'
_chemical_formula_sum 'C17 H14 B F N2'
_chemical_formula_weight 276.14
_space_group_crystal_system monoclinic
_space_group_IT_number 14
_space_group_name_Hall '-P 2yn'
_space_group_name_H-M_alt 'P 1 21/n 1'
_symmetry_Int_Tables_number 14
_symmetry_space_group_name_Hall '-P 2yn'
_symmetry_space_group_name_H-M 'P 1 21/n 1'
_atom_sites_solution_primary iterative
_audit_block_doi 10.5517/ccdc.csd.cc1z087h
_audit_creation_date 2018-01-17
_audit_creation_method
;
Olex2 1.2
(compiled 2014.03.20 svn.r2914 for OlexSys, GUI svn.r4816)
;
_audit_update_record
;
2018-01-17 deposited with the CCDC.
2018-08-13 downloaded from the CCDC.
;
_cell_angle_alpha 90
_cell_angle_beta 101.510(17)
_cell_angle_gamma 90
_cell_formula_units_Z 4
_cell_length_a 9.1839(14)
_cell_length_b 11.2820(14)
_cell_length_c 14.148(3)
_cell_measurement_reflns_used 1695
_cell_measurement_temperature 296.2(2)
_cell_measurement_theta_max 27.3250
_cell_measurement_theta_min 4.2300
_cell_volume 1436.4(4)
_computing_cell_refinement 'CrysAlisPro 1.171.38.41 (Rigaku OD, 2015)'
_computing_data_collection 'CrysAlisPro 1.171.38.41 (Rigaku OD, 2015)'
_computing_data_reduction 'CrysAlisPro 1.171.38.41 (Rigaku OD, 2015)'
_computing_molecular_graphics 'Olex2 (Dolomanov et al., 2009)'
_computing_publication_material 'Olex2 (Dolomanov et al., 2009)'
_computing_structure_refinement 'olex2.refine (Bourhis et al., 2013)'
_computing_structure_solution 'olex2.solve (Bourhis et al., 2013)'
_diffrn_ambient_environment air
_diffrn_ambient_temperature 296.2(2)
_diffrn_detector 'CCD plate'
_diffrn_detector_area_resol_mean 8.0606
_diffrn_detector_type Eos
_diffrn_measured_fraction_theta_full 0.9972
_diffrn_measured_fraction_theta_max 0.9972
_diffrn_measurement_device 'four-circle diffractometer'
_diffrn_measurement_device_type 'Xcalibur, Eos, Gemini'
_diffrn_measurement_method '\w scans'
_diffrn_orient_matrix_type 'CrysAlisPro convention (1999,Acta A55,543-557)'
_diffrn_orient_matrix_UB_11 -0.0692810000
_diffrn_orient_matrix_UB_12 -0.0018336000
_diffrn_orient_matrix_UB_13 -0.0328202000
_diffrn_orient_matrix_UB_21 0.0144706000
_diffrn_orient_matrix_UB_22 0.0566198000
_diffrn_orient_matrix_UB_23 -0.0179050000
_diffrn_orient_matrix_UB_31 0.0345816000
_diffrn_orient_matrix_UB_32 -0.0274043000
_diffrn_orient_matrix_UB_33 -0.0349114000
_diffrn_radiation_monochromator graphite
_diffrn_radiation_probe x-ray
_diffrn_radiation_type 'Mo K\a'
_diffrn_radiation_wavelength 0.71073
_diffrn_reflns_av_R_equivalents 0.0389
_diffrn_reflns_av_unetI/netI 0.0799
_diffrn_reflns_limit_h_max 12
_diffrn_reflns_limit_h_min -7
_diffrn_reflns_limit_k_max 14
_diffrn_reflns_limit_k_min -15
_diffrn_reflns_limit_l_max 18
_diffrn_reflns_limit_l_min -16
_diffrn_reflns_number 6538
_diffrn_reflns_theta_full 24.9992
_diffrn_reflns_theta_max 25.00
_diffrn_reflns_theta_min 3.45
_diffrn_source 'fine-focus sealed X-ray tube'
_diffrn_source_type 'Enhance (Mo) X-ray Source'
_exptl_absorpt_coefficient_mu 0.084
_exptl_absorpt_correction_T_max 1.00000
_exptl_absorpt_correction_T_min 0.58461
_exptl_absorpt_correction_type multi-scan
_exptl_absorpt_process_details
;
CrysAlisPro 1.171.38.41 (Rigaku Oxford Diffraction, 2015)
Empirical absorption correction using spherical harmonics,
 implemented in SCALE3 ABSPACK scaling algorithm.
;
_exptl_crystal_density_diffrn 1.2767
_exptl_crystal_description block
_exptl_crystal_F_000 576.2568
_refine_diff_density_max 0.2612
_refine_diff_density_min -0.2862
_refine_diff_density_rms 0.0724
_refine_ls_d_res_high 0.8409
_refine_ls_d_res_low 5.9125
_refine_ls_goodness_of_fit_ref 1.0223
_refine_ls_hydrogen_treatment constr
_refine_ls_matrix_type full
_refine_ls_number_constraints 28
_refine_ls_number_parameters 189
_refine_ls_number_reflns 2524
_refine_ls_number_restraints 0
_refine_ls_restrained_S_all 1.0223
_refine_ls_R_factor_all 0.0916
_refine_ls_R_factor_gt 0.0502
_refine_ls_shift/su_max 0.0000
_refine_ls_shift/su_mean 0.0000
_refine_ls_structure_factor_coef Fsqd
_refine_ls_weighting_details 'w=1/[\s^2^(Fo^2^)+(0.0449P)^2^] where P=(Fo^2^+2Fc^2^)/3'
_refine_ls_weighting_scheme calc
_refine_ls_wR_factor_gt 0.0997
_refine_ls_wR_factor_ref 0.1224
_reflns_Friedel_coverage 0.0
_reflns_limit_h_max 8
_reflns_limit_h_min -10
_reflns_limit_k_max 13
_reflns_limit_k_min 0
_reflns_limit_l_max 16
_reflns_limit_l_min -7
_reflns_number_gt 1605
_reflns_number_total 2524
_reflns_threshold_expression I>=2u(I)
_cod_data_source_file c8sc02281j2.cif
_cod_data_source_block exp_4916
_cod_depositor_comments 'Adding full bibliography for 1549782--1549783.cif.'
_cod_original_cell_volume 1436.5(4)
_cod_database_code 1549783
_reflns_odcompleteness_completeness 99.65
_reflns_odcompleteness_iscentric 1
_reflns_odcompleteness_theta 26.32
_olex2_refinement_description
;
1. Fixed Uiso
 At 1.2 times of:
  All C(H) groups, All N(H) groups
2.a Aromatic/amide H refined with riding coordinates:
 N3(H3), C7(H7), C8(H8), C10(H10), C11(H11), C12(H12), C13(H13), C15(H15),
 C16(H16), C17(H17), C18(H18), C19(H19), C20(H20), C21(H21)
;
_oxdiff_exptl_absorpt_empirical_details
;
Empirical correction (ABSPACK) includes:
- Absorption correction using spherical harmonics
- Frame scaling
;
_oxdiff_exptl_absorpt_empirical_full_max 1.735
_oxdiff_exptl_absorpt_empirical_full_min 0.600

loop_
_space_group_symop_id
_space_group_symop_operation_xyz
1 x,y,z
2 -x+1/2,y+1/2,-z+1/2
3 -x,-y,-z
4 x-1/2,-y-1/2,z-1/2

loop_
_atom_site_label
_atom_site_type_symbol
_atom_site_fract_x
_atom_site_fract_y
_atom_site_fract_z
_atom_site_U_iso_or_equiv
_atom_site_adp_type
_atom_site_occupancy
_atom_site_refinement_flags_posn
F1 F 0.35585(14) 0.14558(11) 0.66632(9) 0.0557(4) Uani 1.000000 .
N2 N 0.20031(19) 0.31415(15) 0.60442(13) 0.0405(5) Uani 1.000000 .
N3 N 0.2349(2) 0.45136(16) 0.73055(13) 0.0453(5) Uani 1.000000 .
H3 H 0.1950(2) 0.50251(16) 0.76259(13) 0.0544(6) Uiso 1.000000 R
C4 C 0.4576(2) 0.34652(18) 0.71468(14) 0.0365(5) Uani 1.000000 .
C5 C 0.4384(2) 0.26081(19) 0.53596(14) 0.0360(5) Uani 1.000000 .
C6 C 0.3884(2) 0.43228(19) 0.76072(14) 0.0382(5) Uani 1.000000 .
C7 C 0.4826(3) 0.3534(2) 0.38905(18) 0.0607(7) Uani 1.000000 .
H7 H 0.4672(3) 0.4168(2) 0.34619(18) 0.0728(9) Uiso 1.000000 R
C8 C 0.6108(3) 0.3364(2) 0.74661(16) 0.0537(7) Uani 1.000000 .
H8 H 0.6614(3) 0.2799(2) 0.71775(16) 0.0644(8) Uiso 1.000000 R
C9 C 0.1441(2) 0.3975(2) 0.65641(16) 0.0410(6) Uani 1.000000 .
C10 C 0.5251(2) 0.1666(2) 0.51610(16) 0.0439(6) Uani 1.000000 .
H10 H 0.5408(2) 0.1025(2) 0.55824(16) 0.0527(7) Uiso 1.000000 R
C11 C -0.0982(3) 0.3732(3) 0.5587(2) 0.0665(8) Uani 1.000000 .
H11 H -0.1990(3) 0.3911(3) 0.5446(2) 0.0798(10) Uiso 1.000000 R
C12 C 0.5675(3) 0.2587(3) 0.37199(17) 0.0550(7) Uani 1.000000 .
H12 H 0.6104(3) 0.2579(3) 0.31775(17) 0.0661(8) Uiso 1.000000 R
C13 C -0.0080(3) 0.4274(2) 0.63327(19) 0.0565(7) Uani 1.000000 .
H13 H -0.0461(3) 0.4843(2) 0.66928(19) 0.0678(8) Uiso 1.000000 R
B14 B 0.3682(3) 0.2655(2) 0.63120(18) 0.0375(6) Uani 1.000000 .
C15 C 0.5888(2) 0.1657(2) 0.43500(17) 0.0521(7) Uani 1.000000 .
H15 H 0.6462(2) 0.1014(2) 0.42352(17) 0.0626(8) Uiso 1.000000 R
C16 C 0.4664(3) 0.5028(2) 0.83474(16) 0.0530(7) Uani 1.000000 .
H16 H 0.4164(3) 0.5586(2) 0.86473(16) 0.0636(8) Uiso 1.000000 R
C17 C 0.4196(3) 0.3542(2) 0.47076(17) 0.0516(7) Uani 1.000000 .
H17 H 0.3632(3) 0.4192(2) 0.48199(17) 0.0620(8) Uiso 1.000000 R
C18 C 0.6907(3) 0.4056(3) 0.81862(17) 0.0643(8) Uani 1.000000 .
H18 H 0.7930(3) 0.3964(3) 0.83731(17) 0.0771(9) Uiso 1.000000 R
C19 C 0.1059(3) 0.2638(2) 0.52770(17) 0.0508(6) Uani 1.000000 .
H19 H 0.1444(3) 0.2083(2) 0.49066(17) 0.0609(7) Uiso 1.000000 R
C20 C -0.0403(3) 0.2905(2) 0.50305(19) 0.0625(7) Uani 1.000000 .
H20 H -0.1007(3) 0.2546(2) 0.45024(19) 0.0750(9) Uiso 1.000000 R
C21 C 0.6166(3) 0.4894(2) 0.86297(17) 0.0640(7) Uani 1.000000 .
H21 H 0.6692(3) 0.5365(2) 0.91205(17) 0.0768(9) Uiso 1.000000 R

loop_
_atom_site_aniso_label
_atom_site_aniso_U_11
_atom_site_aniso_U_22
_atom_site_aniso_U_33
_atom_site_aniso_U_12
_atom_site_aniso_U_13
_atom_site_aniso_U_23
F1 0.0662(9) 0.0386(8) 0.0687(9) 0.0020(7) 0.0289(7) 0.0146(7)
N2 0.0423(11) 0.0361(11) 0.0458(11) -0.0009(9) 0.0156(9) -0.0000(9)
N3 0.0468(12) 0.0433(12) 0.0499(11) 0.0040(10) 0.0196(9) -0.0092(10)
C4 0.0407(13) 0.0371(13) 0.0343(11) 0.0039(11) 0.0143(10) 0.0082(10)
C5 0.0367(12) 0.0294(12) 0.0428(13) -0.0023(10) 0.0103(10) -0.0024(10)
C6 0.0448(14) 0.0375(13) 0.0350(12) -0.0017(11) 0.0144(10) 0.0053(10)
C7 0.0825(19) 0.0503(16) 0.0558(16) -0.0068(15) 0.0294(14) 0.0098(13)
C8 0.0520(16) 0.0592(17) 0.0489(14) 0.0119(13) 0.0076(12) 0.0001(13)
C9 0.0422(14) 0.0399(14) 0.0448(13) 0.0007(12) 0.0184(11) 0.0024(12)
C10 0.0432(13) 0.0412(13) 0.0473(13) 0.0053(12) 0.0089(10) -0.0018(11)
C11 0.0418(16) 0.076(2) 0.081(2) 0.0082(15) 0.0110(14) 0.0082(17)
C12 0.0568(15) 0.0683(18) 0.0458(14) -0.0106(15) 0.0241(12) -0.0116(14)
C13 0.0493(16) 0.0563(17) 0.0690(17) 0.0108(14) 0.0238(13) 0.0023(15)
B14 0.0418(14) 0.0288(14) 0.0450(14) 0.0039(13) 0.0162(11) 0.0048(12)
C15 0.0454(15) 0.0583(17) 0.0551(15) 0.0073(12) 0.0158(12) -0.0126(14)
C16 0.0659(18) 0.0521(15) 0.0418(13) 0.0001(14) 0.0123(12) -0.0061(12)
C17 0.0689(17) 0.0354(13) 0.0585(15) 0.0054(12) 0.0315(13) 0.0034(12)
C18 0.0505(16) 0.081(2) 0.0546(16) 0.0045(16) -0.0050(12) -0.0002(16)
C19 0.0531(15) 0.0489(15) 0.0506(14) -0.0044(13) 0.0110(11) -0.0065(13)
C20 0.0475(16) 0.0671(19) 0.0679(17) -0.0049(15) -0.0007(13) -0.0017(16)
C21 0.0688(19) 0.075(2) 0.0433(14) -0.0069(16) -0.0018(13) -0.0071(14)

loop_
_atom_type_symbol
_atom_type_scat_dispersion_real
_atom_type_scat_dispersion_imag
_atom_type_scat_Cromer_Mann_a1
_atom_type_scat_Cromer_Mann_a2
_atom_type_scat_Cromer_Mann_a3
_atom_type_scat_Cromer_Mann_a4
_atom_type_scat_Cromer_Mann_b1
_atom_type_scat_Cromer_Mann_b2
_atom_type_scat_Cromer_Mann_b3
_atom_type_scat_Cromer_Mann_b4
_atom_type_scat_Cromer_Mann_c
_atom_type_scat_source
_atom_type_scat_dispersion_source
H 0.00000 0.00000 0.49300 0.32291 0.14019 0.04081 10.51090 26.12570 3.14236 57.79970 0.0030380000826 'International Tables Volume C Table 6.1.1.4 (pp. 500-502)' 'Henke, Gullikson and Davis, At. Data and Nucl. Data Tables, 1993, 54, 2'
C 0.00347 0.00161 2.31000 1.02000 1.58860 0.86500 20.84390 10.20750 0.56870 51.65120 0.215599998832 'International Tables Volume C Table 6.1.1.4 (pp. 500-502)' 'Henke, Gullikson and Davis, At. Data and Nucl. Data Tables, 1993, 54, 2'
B 0.00141 0.00067 2.05450 1.33260 1.09790 0.70680 23.21850 1.02100 60.34980 0.14030 -0.193200007081 'International Tables Volume C Table 6.1.1.4 (pp. 500-502)' 'Henke, Gullikson and Davis, At. Data and Nucl. Data Tables, 1993, 54, 2'
F 0.01794 0.01033 3.53920 2.64120 1.51700 1.02430 10.28250 4.29440 0.26150 26.14760 0.277599990368 'International Tables Volume C Table 6.1.1.4 (pp. 500-502)' 'Henke, Gullikson and Davis, At. Data and Nucl. Data Tables, 1993, 54, 2'
N 0.00653 0.00323 12.21260 3.13220 2.01250 1.16630 0.00570 9.89330 28.99750 0.58260 -11.5290002823 'International Tables Volume C Table 6.1.1.4 (pp. 500-502)' 'Henke, Gullikson and Davis, At. Data and Nucl. Data Tables, 1993, 54, 2'

loop_
_geom_angle_atom_site_label_1
_geom_angle_atom_site_label_2
_geom_angle_atom_site_label_3
_geom_angle
B14 N2 C9 123.98(18)
C19 N2 C9 117.88(19)
C19 N2 B14 118.04(18)
C9 N3 C6 126.49(18)
C8 C4 C6 115.6(2)
B14 C4 C6 122.21(19)
B14 C4 C8 122.19(19)
B14 C5 C10 122.45(19)
C17 C5 C10 116.53(18)
C17 C5 B14 120.98(18)
C4 C6 N3 119.3(2)
C16 C6 N3 118.4(2)
C16 C6 C4 122.3(2)
C17 C7 C12 119.8(2)
C18 C8 C4 123.3(2)
N3 C9 N2 119.41(19)
C13 C9 N2 120.4(2)
C13 C9 N3 120.2(2)
C15 C10 C5 121.7(2)
C20 C11 C13 120.1(2)
C15 C12 C7 119.7(2)
C11 C13 C9 119.8(2)
N2 B14 F1 105.16(16)
C4 B14 F1 110.24(18)
C4 B14 N2 107.92(17)
C5 B14 F1 109.16(17)
C5 B14 N2 109.87(17)
C5 B14 C4 114.11(17)
C12 C15 C10 120.3(2)
C21 C16 C6 119.6(2)
C7 C17 C5 122.0(2)
C21 C18 C8 119.0(2)
C20 C19 N2 123.4(2)
C19 C20 C11 118.4(2)
C18 C21 C16 120.1(2)

loop_
_geom_bond_atom_site_label_1
_geom_bond_atom_site_label_2
_geom_bond_distance
F1 B14 1.453(3)
N2 C9 1.357(3)
N2 B14 1.609(3)
N2 C19 1.370(3)
N3 C6 1.405(3)
N3 C9 1.348(3)
C4 C6 1.389(3)
C4 C8 1.394(3)
C4 B14 1.587(3)
C5 C10 1.389(3)
C5 B14 1.607(3)
C5 C17 1.388(3)
C6 C16 1.394(3)
C7 C12 1.372(3)
C7 C17 1.393(3)
C8 C18 1.374(3)
C9 C13 1.411(3)
C10 C15 1.388(3)
C11 C13 1.350(3)
C11 C20 1.393(4)
C12 C15 1.366(3)
C16 C21 1.366(3)
C18 C21 1.386(3)
C19 C20 1.352(3)
